data_4321744
loop_
_publ_author_name
'P. Shiv Halasyamani'
'Robin J. Francis'
'Susan M. Walker'
'Dermot O'Hare'

_publ_contact_author_address
;
Inorganic Chemistry Laboratory
University of Oxford
South Parks Rd.
Oxford
OX1 3QR
;
_publ_contact_author_email 'dermot.ohare@chem.ox.ac.uk '
_publ_contact_author_fax ' 01865 272 690 '
_publ_contact_author_name 'Prof. Dermot O'Hare'
_publ_contact_author_phone ' 01865 272 658 '
_publ_section_title
;
 New Layered Uranium(VI) Molybdates: Syntheses and Structures of
 (NH~3~(CH~2~)~3~NH~3~)(H~3~O)~2~(UO~2~)~3~(MoO~4~)~5~,
 C(NH~2~)~3~(OH)(MoO~4~), (C~4~H~12~N~2~)(UO~2~)(MoO~4~)~2~, and
 (C~5~H~14~N~2~)(UO~2~)(MoO~4~)~2.H~2~O
;
_journal_name_full 'Inorganic Chemistry'
_journal_page_first 271
_journal_page_last 279
_journal_paper_doi 10.1021/ic980836r
_journal_volume 38
_journal_year 1999
_chemical_compound_source 'hydrothermal synthesis'
_chemical_formula_moiety 'C3 H16 U3 MO5 O28 N2'
_chemical_formula_structural 'C3 H16 U3 MO5 O28 N2'
_chemical_formula_sum 'C3 H16 Mo5 N2 O28 U3'
_chemical_formula_weight 1721.88
_chemical_name_systematic
;
 
 ?
;
_space_group_IT_number 62
_symmetry_cell_setting orthorhombic
_symmetry_Int_Tables_number 62
_symmetry_space_group_name_Hall '-P 2c 2ab'
_symmetry_space_group_name_H-M 'P b n m'
_atom_sites_solution_hydrogens geom
_atom_sites_solution_primary direct
_atom_sites_solution_secondary difmap
_cell_angle_alpha 90
_cell_angle_beta 90
_cell_angle_gamma 90
_cell_formula_units_Z 4
_cell_length_a 10.465(1)
_cell_length_b 16.395(1)
_cell_length_c 20.241(1)
_cell_measurement_reflns_used 25
_cell_measurement_temperature 150.0(2)
_cell_measurement_theta_max 0
_cell_measurement_theta_min 0
_cell_volume 3472.8(4)
_computing_molecular_graphics 'Ortep-3 for Windows (Farrugia, 1997)'
_computing_publication_material 'WinGX publication routines (Farrugia, 1997)'
_computing_structure_refinement 'SHELXL-93 (Sheldrick, 1993)'
_diffrn_ambient_temperature 150.0(2)
_diffrn_radiation_monochromator graphite
_diffrn_radiation_source 'fine-focus sealed tube'
_diffrn_radiation_type MoK\a
_diffrn_radiation_wavelength 0.71073
_diffrn_reflns_av_R_equivalents 0.041
_diffrn_reflns_av_sigmaI/netI 0.0329
_diffrn_reflns_limit_h_max 13
_diffrn_reflns_limit_h_min 0
_diffrn_reflns_limit_k_max 20
_diffrn_reflns_limit_k_min 0
_diffrn_reflns_limit_l_max 25
_diffrn_reflns_limit_l_min 0
_diffrn_reflns_number 3328
_diffrn_reflns_theta_max 26.45
_diffrn_reflns_theta_min 2.19
_exptl_absorpt_coefficient_mu 15.767
_exptl_crystal_colour yellow
_exptl_crystal_density_diffrn 3.282
_exptl_crystal_density_method none
_exptl_crystal_description prism
_exptl_crystal_F_000 3008
_exptl_crystal_size_max 0.30
_exptl_crystal_size_mid 0.25
_exptl_crystal_size_min 0.10
_refine_diff_density_max 5.249
_refine_diff_density_min -1.937
_refine_diff_density_rms 0.389
_refine_ls_extinction_method none
_refine_ls_goodness_of_fit_all 1.063
_refine_ls_goodness_of_fit_obs 1.088
_refine_ls_matrix_type full
_refine_ls_number_parameters 196
_refine_ls_number_reflns 3328
_refine_ls_number_restraints 0
_refine_ls_restrained_S_all 1.063
_refine_ls_R_factor_all 0.0476
_refine_ls_R_factor_obs 0.0449
_refine_ls_shift/esd_max 0.014
_refine_ls_shift/esd_mean 0.001
_refine_ls_structure_factor_coef Fsqd
_refine_ls_weighting_details 'w=1/[\s^2^(Fo^2^)+(0.0744P)^2^+135.2940P] where P=(Fo^2^+2Fc^2^)/3'
_refine_ls_weighting_scheme calc
_refine_ls_wR_factor_all 0.1359
_refine_ls_wR_factor_obs 0.1341
_reflns_number_observed 3101
_reflns_number_total 3328
_reflns_observed_criterion >2sigma(I)
_cod_data_source_file ic980836r_1.cif
_cod_data_source_block umo13
_cod_depositor_comments
;
The following automatic conversions were performed:

'_refine_ls_weighting_scheme' value 'calc
w=1/[\s^2^(Fo^2^)+(0.0744P)^2^+135.2940P] where P=(Fo^2^+2Fc^2^)/3'
was changed to 'calc'. New tag '_refine_ls_weighting_details' was
created. The value of the new tag was set to
'w=1/[\s^2^(Fo^2^)+(0.0744P)^2^+135.2940P] where P=(Fo^2^+2Fc^2^)/3'.

Automatic conversion script
Id: cif_fix_values 3143 2015-03-26 13:38:13Z robertas 
;
_cod_original_cell_volume 3472.82(4)
_cod_database_code 4321744

loop_
_symmetry_equiv_pos_as_xyz
'x, y, z'
'-x+1/2, y+1/2, z'
'x+1/2, -y+1/2, z+1/2'
'-x, -y, z+1/2'
'-x, -y, -z'
'x-1/2, -y-1/2, -z'
'-x-1/2, y-1/2, -z-1/2'
'x, y, -z-1/2'

loop_
_atom_site_aniso_label
_atom_site_aniso_U_11
_atom_site_aniso_U_22
_atom_site_aniso_U_33
_atom_site_aniso_U_23
_atom_site_aniso_U_13
_atom_site_aniso_U_12
U1 0.0050(2) 0.0251(3) 0.0058(2) -0.0001(2) 0.0000(1) -0.0001(1)
U2 0.0053(3) 0.0219(4) 0.0072(3) 0 0 0.0002(2)
Mo1 0.0040(4) 0.0248(6) 0.0071(5) -0.0018(4) 0.0003(3) -0.0004(3)
Mo2 0.0079(6) 0.0230(8) 0.0054(6) 0 0 0.0013(5)
Mo3 0.0051(5) 0.0301(7) 0.0098(5) -0.0033(4) -0.0001(3) 0.0001(4)
O1 0.014(4) 0.022(5) 0.014(4) 0.002(4) 0.000(3) 0.002(3)
O2 0.010(4) 0.031(6) 0.010(4) 0.007(4) 0.002(3) 0.005(3)
O3 0.008(4) 0.033(6) 0.012(4) 0.001(4) 0.001(3) -0.002(3)
O4 0.012(4) 0.023(5) 0.009(4) -0.006(3) -0.001(3) -0.001(3)
O5 0.008(4) 0.024(5) 0.017(4) -0.003(4) 0.006(3) -0.004(3)
O6 0.013(4) 0.045(6) 0.005(4) -0.004(4) 0.004(3) 0.008(4)
O7 0.010(4) 0.053(8) 0.013(4) -0.008(4) -0.001(3) -0.007(4)
O8 0.014(4) 0.032(6) 0.009(4) -0.002(4) -0.001(3) 0.002(4)
O9 0.015(4) 0.049(8) 0.033(6) -0.006(5) 0.004(4) -0.007(4)
O10 0.021(4) 0.028(6) 0.023(5) 0.004(4) 0.005(4) 0.011(4)
O11 0.009(4) 0.024(5) 0.011(4) -0.002(3) 0.000(3) 0.000(3)
O12 0.028(7) 0.024(8) 0.020(7) 0 0 -0.001(6)
O13 0.019(6) 0.05(1) 0.012(6) 0 0 0.013(6)
O14 0.015(6) 0.021(7) 0.017(6) 0 0 -0.003(5)
O15 0.012(5) 0.027(8) 0.017(6) 0 0 -0.007(5)
C1 0.012(8) 0.04(1) 0.03(1) 0 0 0.005(8)
C2 0.025(6) 0.030(9) 0.021(7) -0.006(6) 0.009(5) 0.000(5)
O16 0.09(1) 0.05(1) 0.08(1) -0.025(9) -0.07(1) 0.018(9)
N1 0.048(8) 0.030(8) 0.032(7) -0.010(6) 0.027(6) -0.009(6)

loop_
_atom_site_label
_atom_site_type_symbol
_atom_site_fract_x
_atom_site_fract_y
_atom_site_fract_z
_atom_site_U_iso_or_equiv
_atom_site_thermal_displace_type
_atom_site_occupancy
_atom_site_calc_flag
_atom_site_refinement_flags
_atom_site_disorder_group
U1 U 0.37657(4) 0.19048(3) 0.43274(2) 0.0120(2) Uani 1 d . .
U2 U 0.94663(5) 0.27007(4) 0.25 0.0115(2) Uani 1 d S .
Mo1 Mo 0.67952(8) 0.29971(7) 0.39206(5) 0.0120(2) Uani 1 d . .
Mo2 Mo 0.3234(1) 0.1994(1) 0.25 0.0121(3) Uani 1 d S .
Mo3 Mo 0.02457(9) 0.18475(7) 0.42381(5) 0.0150(3) Uani 1 d . .
O1 O 0.3082(8) 0.2834(6) 0.4051(4) 0.017(2) Uani 1 d . .
O2 O 0.4420(7) 0.0962(6) 0.4603(4) 0.017(2) Uani 1 d . .
O3 O 0.5787(8) 0.2123(6) 0.3807(4) 0.018(2) Uani 1 d . .
O4 O 0.3661(7) 0.1435(6) 0.3225(4) 0.015(2) Uani 1 d . .
O5 O 0.1722(7) 0.1297(6) 0.4217(4) 0.016(2) Uani 1 d . .
O6 O 0.2831(8) 0.2081(7) 0.5387(4) 0.021(2) Uani 1 d . .
O7 O 0.5165(8) 0.2685(7) 0.4979(5) 0.025(2) Uani 1 d . .
O8 O 0.0192(8) 0.2590(6) 0.3600(4) 0.018(2) Uani 1 d . .
O9 O -0.0965(9) 0.1152(8) 0.4127(5) 0.032(2) Uani 1 d . .
O10 O 0.5923(9) 0.3886(7) 0.3968(5) 0.024(2) Uani 1 d . .
O11 O 0.7781(7) 0.3070(6) 0.3211(4) 0.014(2) Uani 1 d . .
O12 O 0.402(1) 0.291(1) 0.25 0.024(3) Uani 1 d S .
O13 O 0.156(1) 0.215(1) 0.25 0.027(3) Uani 1 d S .
O14 O 0.891(1) 0.1674(9) 0.25 0.018(3) Uani 1 d S .
O15 O 1.004(1) 0.3726(9) 0.25 0.019(3) Uani 1 d S .
C1 C 0.635(1) 0.048(1) 0.25 0.028(5) Uani 1 d S .
H1A H 0.550(1) 0.027(1) 0.25 0.035 Uiso 1 calc SR .
H1B H 0.632(1) 0.106(1) 0.25 0.035 Uiso 1 calc SR .
C2 C 0.707(1) 0.017(1) 0.3108(7) 0.025(3) Uani 1 d . .
H2A H 0.718(1) -0.040(1) 0.3079(7) 0.032 Uiso 1 calc R .
H2B H 0.790(1) 0.042(1) 0.3126(7) 0.032 Uiso 1 calc R .
O16 O 0.077(1) 0.426(1) 0.3972(9) 0.078(6) Uani 1 d . .
N1 N 0.634(1) 0.0383(9) 0.3722(7) 0.037(3) Uani 1 d . .
H1C H 0.679(1) 0.0188(9) 0.4101(7) 0.046 Uiso 1 calc R .
H1D H 0.551(1) 0.0128(9) 0.3705(7) 0.046 Uiso 1 calc R .
H1E H 0.623(1) 0.0963(9) 0.3753(7) 0.046 Uiso 1 calc R .

loop_
_atom_type_symbol
_atom_type_description
_atom_type_scat_dispersion_real
_atom_type_scat_dispersion_imag
_atom_type_scat_source
C C 0.0033 0.0016 'International Tables Vol C Tables 4.2.6.8 and 6.1.1.4'
H H 0 0 'International Tables Vol C Tables 4.2.6.8 and 6.1.1.4'
O O 0.0106 0.006 'International Tables Vol C Tables 4.2.6.8 and 6.1.1.4'
N N 0.0061 0.0033 'International Tables Vol C Tables 4.2.6.8 and 6.1.1.4'
Mo Mo -1.6832 0.6857 'International Tables Vol C Tables 4.2.6.8 and 6.1.1.4'
U U -9.6767 9.6646 'International Tables Vol C Tables 4.2.6.8 and 6.1.1.4'

loop_
_geom_angle_atom_site_label_1
_geom_angle_atom_site_label_2
_geom_angle_atom_site_label_3
_geom_angle
_geom_angle_site_symmetry_1
_geom_angle_site_symmetry_3
O1 U1 O2 178.8(4) . .
O1 U1 O7 87.7(4) . .
O2 U1 O7 93.3(4) . .
O1 U1 O4 87.9(4) . .
O2 U1 O4 91.8(4) . .
O7 U1 O4 137.4(3) . .
O1 U1 O5 88.1(4) . .
O2 U1 O5 90.7(4) . .
O7 U1 O5 147.6(3) . .
O4 U1 O5 74.4(3) . .
O1 U1 O6 90.8(4) . .
O2 U1 O6 88.9(4) . .
O7 U1 O6 71.5(3) . .
O4 U1 O6 150.8(3) . .
O5 U1 O6 76.4(3) . .
O1 U1 O3 95.1(4) . .
O2 U1 O3 85.9(4) . .
O7 U1 O3 67.3(3) . .
O4 U1 O3 70.9(3) . .
O5 U1 O3 145.1(3) . .
O6 U1 O3 138.1(3) . .
O14 U2 O15 179.2(6) . .
O14 U2 O11 90.0(4) . 8_556
O15 U2 O11 90.6(4) . 8_556
O14 U2 O11 90.0(4) . .
O15 U2 O11 90.6(4) . .
O11 U2 O11 75.4(4) 8_556 .
O14 U2 O8 91.8(3) . 1_655
O15 U2 O8 87.9(3) . 1_655
O11 U2 O8 146.9(3) 8_556 1_655
O11 U2 O8 71.6(3) . 1_655
O14 U2 O8 91.8(3) . 8_656
O15 U2 O8 87.9(3) . 8_656
O11 U2 O8 71.6(3) 8_556 8_656
O11 U2 O8 146.9(3) . 8_656
O8 U2 O8 141.4(4) 1_655 8_656
O14 U2 O13 86.5(6) . 1_655
O15 U2 O13 92.7(6) . 1_655
O11 U2 O13 142.2(2) 8_556 1_655
O11 U2 O13 142.2(2) . 1_655
O8 U2 O13 70.9(2) 1_655 1_655
O8 U2 O13 70.9(2) 8_656 1_655
O10 Mo1 O11 107.3(4) . .
O10 Mo1 O6 109.9(5) . 6_666
O11 Mo1 O6 106.8(4) . 6_666
O10 Mo1 O3 111.8(5) . .
O11 Mo1 O3 107.0(4) . .
O6 Mo1 O3 113.7(5) 6_666 .
O12 Mo2 O13 110.3(8) . .
O12 Mo2 O4 109.4(4) . .
O13 Mo2 O4 108.7(4) . .
O12 Mo2 O4 109.4(4) . 8_556
O13 Mo2 O4 108.7(4) . 8_556
O4 Mo2 O4 110.4(6) . 8_556
O9 Mo3 O7 111.7(5) . 6_566
O9 Mo3 O8 109.6(5) . .
O7 Mo3 O8 110.8(5) 6_566 .
O9 Mo3 O5 107.4(5) . .
O7 Mo3 O5 106.4(4) 6_566 .
O8 Mo3 O5 110.8(4) . .
Mo1 O3 U1 125.7(5) . .
Mo2 O4 U1 128.3(5) . .
Mo3 O5 U1 124.4(5) . .
Mo1 O6 U1 162.7(6) 6_566 .
Mo3 O7 U1 140.5(5) 6_666 .
Mo3 O8 U2 138.6(5) . 1_455
Mo1 O11 U2 156.0(5) . .
Mo2 O13 U2 165(1) . 1_455
C2 C1 C2 107(1) 8_556 .
N1 C2 C1 110(1) . .

loop_
_geom_bond_atom_site_label_1
_geom_bond_atom_site_label_2
_geom_bond_distance
_geom_bond_site_symmetry_2
U1 O1 1.77(1) .
U1 O2 1.780(9) .
U1 O7 2.349(9) .
U1 O4 2.363(8) .
U1 O5 2.370(8) .
U1 O6 2.374(8) .
U1 O3 2.391(8) .
U2 O14 1.78(1) .
U2 O15 1.78(1) .
U2 O11 2.356(8) 8_556
U2 O11 2.356(8) .
U2 O8 2.359(8) 1_655
U2 O8 2.359(8) 8_656
U2 O13 2.37(1) 1_655
Mo1 O10 1.72(1) .
Mo1 O11 1.772(8) .
Mo1 O6 1.777(8) 6_666
Mo1 O3 1.79(1) .
Mo2 O12 1.72(2) .
Mo2 O13 1.77(1) .
Mo2 O4 1.788(9) .
Mo2 O4 1.788(9) 8_556
Mo3 O9 1.71(1) .
Mo3 O7 1.762(9) 6_566
Mo3 O8 1.77(1) .
Mo3 O5 1.789(9) .
O6 Mo1 1.777(8) 6_566
O7 Mo3 1.762(9) 6_666
O8 U2 2.359(8) 1_455
O13 U2 2.37(1) 1_455
C1 C2 1.52(2) 8_556
C1 C2 1.52(2) .
C2 N1 1.50(2) .
